data_1543372
loop_
_publ_author_name
'Li, Haixing'
'Garner, Marc H.'
'Shangguan, Zhichun'
'Zheng, Qianwen'
'Su, Timothy A.'
'Neupane, Madhav'
'Li, Panpan'
'Velian, Alexandra'
'Steigerwald, Michael L.'
'Xiao, Shengxiong'
'Nuckolls, Colin'
'Solomon, Gemma C.'
'Venkataraman, Latha'

_publ_section_title
;
 Conformations of cyclopentasilane stereoisomers control molecular
 junction conductance
;
_journal_issue 9
_journal_name_full 'Chem. Sci.'
_journal_page_first 5657
_journal_paper_doi 10.1039/C6SC01360K
_journal_volume 7
_journal_year 2016
_chemical_formula_sum 'C5 H20 S2 Si5'
_chemical_formula_weight 284.78
_space_group_crystal_system triclinic
_space_group_IT_number 2
_space_group_name_Hall '-P 1'
_space_group_name_H-M_alt 'P -1'
_symmetry_space_group_name_Hall '-P 1'
_symmetry_space_group_name_H-M 'P -1'
_atom_sites_solution_hydrogens geom
_audit_creation_method SHELXL-2014/7
_audit_update_record
;
2016-03-24 deposited with the CCDC.
2016-05-27 downloaded from the CCDC.
;
_cell_angle_alpha 74.597(2)
_cell_angle_beta 82.414(2)
_cell_angle_gamma 81.243(2)
_cell_formula_units_Z 7
_cell_length_a 9.1567(3)
_cell_length_b 10.4987(3)
_cell_length_c 16.4783(4)
_cell_measurement_temperature 293(2)
_cell_volume 1502.43(8)
_computing_structure_refinement 'SHELXL-2014/7 (Sheldrick, 2014)'
_diffrn_ambient_temperature 293(2)
_diffrn_measured_fraction_theta_full 1.000
_diffrn_measured_fraction_theta_max 0.861
_diffrn_radiation_type CuK\a
_diffrn_radiation_wavelength 1.54184
_diffrn_reflns_av_R_equivalents 0.1535
_diffrn_reflns_av_unetI/netI 0.0813
_diffrn_reflns_Laue_measured_fraction_full 1.000
_diffrn_reflns_Laue_measured_fraction_max 0.861
_diffrn_reflns_limit_h_max 11
_diffrn_reflns_limit_h_min -9
_diffrn_reflns_limit_k_max 12
_diffrn_reflns_limit_k_min -12
_diffrn_reflns_limit_l_max 20
_diffrn_reflns_limit_l_min -20
_diffrn_reflns_number 46706
_diffrn_reflns_point_group_measured_fraction_full 1.000
_diffrn_reflns_point_group_measured_fraction_max 0.861
_diffrn_reflns_theta_full 67.684
_diffrn_reflns_theta_max 88.160
_diffrn_reflns_theta_min 4.401
_exptl_absorpt_coefficient_mu 11.766
_exptl_crystal_colour white
_exptl_crystal_density_diffrn 2.203
_exptl_crystal_F_000 1064
_exptl_crystal_recrystallization_method 'Re-crystallisation from solvent'
_refine_diff_density_max 1.551
_refine_diff_density_min -1.376
_refine_diff_density_rms 0.228
_refine_ls_extinction_method none
_refine_ls_goodness_of_fit_ref 1.729
_refine_ls_hydrogen_treatment constr
_refine_ls_matrix_type full
_refine_ls_number_parameters 240
_refine_ls_number_reflns 5903
_refine_ls_number_restraints 0
_refine_ls_restrained_S_all 1.729
_refine_ls_R_factor_all 0.0986
_refine_ls_R_factor_gt 0.0781
_refine_ls_shift/su_max 0.000
_refine_ls_shift/su_mean 0.000
_refine_ls_structure_factor_coef Fsqd
_refine_ls_weighting_details 'w=1/[\s^2^(Fo^2^)+(0.1000P)^2^] where P=(Fo^2^+2Fc^2^)/3'
_refine_ls_weighting_scheme calc
_refine_ls_wR_factor_gt 0.1947
_refine_ls_wR_factor_ref 0.2270
_reflns_Friedel_coverage 0.000
_reflns_number_gt 5196
_reflns_number_total 5903
_reflns_threshold_expression 'I > 2\s(I)'
_cod_data_source_file c6sc01360k2.cif
_cod_data_source_block exp_800
_cod_depositor_comments 'Adding full bibliography for 1543372.cif.'
_cod_original_cell_volume 1502.42(7)
_cod_database_code 1543372
_shelx_shelxl_version_number 2014/7
_shelx_space_group_comment
;
The symmetry employed for this shelxl refinement is uniquely defined
by the following loop, which should always be used as a source of
symmetry information in preference to the above space-group names.
They are only intended as comments.
;
_solvent_exptl_crystal_recrystallization_method 'diethyl ether'

loop_
_space_group_symop_operation_xyz
'x, y, z'
'-x, -y, -z'

loop_
_atom_site_label
_atom_site_type_symbol
_atom_site_fract_x
_atom_site_fract_y
_atom_site_fract_z
_atom_site_U_iso_or_equiv
_atom_site_adp_type
_atom_site_occupancy
_atom_site_site_symmetry_order
_atom_site_calc_flag
_atom_site_refinement_flags_posn
_atom_site_refinement_flags_adp
_atom_site_refinement_flags_occupancy
_atom_site_disorder_assembly
_atom_site_disorder_group
Si1 Si 0.16619(9) 0.25632(8) 0.27756(5) 0.0139(2) Uani 1 1 d . . . . .
S1A S -0.0162(8) 0.4482(3) 0.1442(5) 0.0217(10) Uiso 0.56(4) 1 d . . P A 1
S1B S -0.0383(9) 0.4430(3) 0.1571(5) 0.0158(14) Uiso 0.44(4) 1 d . . P A 2
Si2 Si 0.22188(10) 0.02727(8) 0.33778(5) 0.0146(3) Uani 1 1 d . . . . .
Si4 Si 0.46400(10) 0.13732(8) 0.13424(5) 0.0161(3) Uani 1 1 d . . . . .
Si3 Si 0.37138(9) -0.05196(8) 0.22855(5) 0.0136(3) Uani 1 1 d . . . . .
S3A S 0.1028(5) -0.0386(4) 0.1245(4) 0.0183(9) Uiso 0.50(2) 1 d . . P B 1
S3B S 0.0857(4) -0.0516(3) 0.1432(4) 0.0151(10) Uiso 0.50(2) 1 d . . P B 2
Si5 Si 0.39445(10) 0.31089(8) 0.20261(5) 0.0148(3) Uani 1 1 d . . . . .
C11 C 0.0235(4) 0.2721(3) 0.1994(2) 0.0187(7) Uani 1 1 d . . . . .
H11A H 0.0624 0.2201 0.1589 0.022 Uiso 1 1 calc R U . A 1
H11B H -0.0669 0.2386 0.2293 0.022 Uiso 1 1 calc R U . A 1
Si11 Si 0.06642(10) 0.38281(9) 0.37401(5) 0.0171(3) Uani 1 1 d . . . . .
C12 C -0.1543(5) 0.4383(5) 0.0784(3) 0.0300(8) Uani 1 1 d . . . . .
H12A H -0.1110 0.3863 0.0394 0.045 Uiso 1 1 calc R U . A 1
H12B H -0.1901 0.5263 0.0475 0.045 Uiso 1 1 calc R U . A 1
H12C H -0.2354 0.3970 0.1132 0.045 Uiso 1 1 calc R U . A 1
C22 C 0.0511(5) -0.0595(4) 0.3743(3) 0.0289(8) Uani 1 1 d . . . . .
H22A H 0.0796 -0.1537 0.3926 0.043 Uiso 1 1 calc R U . . .
H22B H -0.0100 -0.0411 0.3285 0.043 Uiso 1 1 calc R U . . .
H22C H -0.0035 -0.0280 0.4205 0.043 Uiso 1 1 calc R U . . .
C21 C 0.3304(5) -0.0005(4) 0.4322(2) 0.0248(7) Uani 1 1 d . . . . .
H21A H 0.2664 0.0250 0.4778 0.037 Uiso 1 1 calc R U . . .
H21B H 0.4114 0.0522 0.4171 0.037 Uiso 1 1 calc R U . . .
H21C H 0.3685 -0.0930 0.4498 0.037 Uiso 1 1 calc R U . . .
Si31 Si 0.55865(10) -0.21778(9) 0.28570(6) 0.0175(3) Uani 1 1 d . . . . .
C31 C 0.2633(4) -0.1397(3) 0.1720(2) 0.0185(7) Uani 1 1 d . . . . .
H31A H 0.3301 -0.1696 0.1281 0.022 Uiso 1 1 calc R U . B 1
H31B H 0.2306 -0.2181 0.2123 0.022 Uiso 1 1 calc R U . B 1
C41 C 0.6705(5) 0.1113(4) 0.1046(3) 0.0321(9) Uani 1 1 d . . . . .
H41A H 0.6948 0.0338 0.0827 0.048 Uiso 1 1 calc R U . . .
H41B H 0.7219 0.0990 0.1538 0.048 Uiso 1 1 calc R U . . .
H41C H 0.6998 0.1877 0.0623 0.048 Uiso 1 1 calc R U . . .
C32 C 0.0254(4) -0.1616(4) 0.0903(2) 0.0243(7) Uani 1 1 d . . . . .
H32A H 0.0938 -0.1919 0.0480 0.036 Uiso 1 1 calc R U . B 1
H32B H -0.0666 -0.1227 0.0670 0.036 Uiso 1 1 calc R U . B 1
H32C H 0.0079 -0.2355 0.1377 0.036 Uiso 1 1 calc R U . B 1
C42 C 0.3753(5) 0.1832(4) 0.0318(2) 0.0305(8) Uani 1 1 d . . . . .
H42A H 0.4158 0.2590 -0.0057 0.046 Uiso 1 1 calc R U . . .
H42B H 0.2701 0.2044 0.0429 0.046 Uiso 1 1 calc R U . . .
H42C H 0.3949 0.1095 0.0062 0.046 Uiso 1 1 calc R U . . .
C51 C 0.5331(4) 0.3057(4) 0.2795(2) 0.0253(7) Uani 1 1 d . . . . .
H51A H 0.6270 0.3254 0.2488 0.038 Uiso 1 1 calc R U . . .
H51B H 0.5450 0.2186 0.3174 0.038 Uiso 1 1 calc R U . . .
H51C H 0.4977 0.3705 0.3114 0.038 Uiso 1 1 calc R U . . .
C52 C 0.3825(4) 0.4796(4) 0.1241(2) 0.0231(7) Uani 1 1 d . . . . .
H52A H 0.3543 0.5481 0.1539 0.035 Uiso 1 1 calc R U . . .
H52B H 0.3098 0.4846 0.0861 0.035 Uiso 1 1 calc R U . . .
H52C H 0.4775 0.4918 0.0926 0.035 Uiso 1 1 calc R U . . .
C111 C 0.0696(5) 0.5657(4) 0.3247(3) 0.0278(8) Uani 1 1 d . . . . .
H11C H 0.0436 0.6138 0.3676 0.042 Uiso 1 1 calc R U . . .
H11D H -0.0005 0.5954 0.2830 0.042 Uiso 1 1 calc R U . . .
H11E H 0.1674 0.5812 0.2982 0.042 Uiso 1 1 calc R U . . .
C112 C -0.1304(5) 0.3482(4) 0.4107(3) 0.0318(9) Uani 1 1 d . . . . .
H11F H -0.1326 0.2540 0.4323 0.048 Uiso 1 1 calc R U . . .
H11G H -0.1902 0.3806 0.3641 0.048 Uiso 1 1 calc R U . . .
H11H H -0.1690 0.3924 0.4546 0.048 Uiso 1 1 calc R U . . .
C113 C 0.1804(5) 0.3382(4) 0.4663(2) 0.0288(8) Uani 1 1 d . . . . .
H11I H 0.1391 0.3904 0.5055 0.043 Uiso 1 1 calc R U . . .
H11J H 0.2806 0.3560 0.4467 0.043 Uiso 1 1 calc R U . . .
H11K H 0.1800 0.2454 0.4939 0.043 Uiso 1 1 calc R U . . .
C311 C 0.4793(5) -0.3456(4) 0.3773(3) 0.0304(8) Uani 1 1 d . . . . .
H31C H 0.5581 -0.4108 0.4008 0.046 Uiso 1 1 calc R U . . .
H31D H 0.4100 -0.3884 0.3580 0.046 Uiso 1 1 calc R U . . .
H31E H 0.4294 -0.3028 0.4198 0.046 Uiso 1 1 calc R U . . .
C312 C 0.6478(4) -0.3064(4) 0.2029(3) 0.0287(8) Uani 1 1 d . . . . .
H31F H 0.6939 -0.2445 0.1563 0.043 Uiso 1 1 calc R U . . .
H31G H 0.5735 -0.3431 0.1831 0.043 Uiso 1 1 calc R U . . .
H31H H 0.7215 -0.3768 0.2269 0.043 Uiso 1 1 calc R U . . .
C313 C 0.7040(5) -0.1437(5) 0.3216(3) 0.0318(9) Uani 1 1 d . . . . .
H31I H 0.6587 -0.0949 0.3620 0.048 Uiso 1 1 calc R U . . .
H31J H 0.7511 -0.0846 0.2739 0.048 Uiso 1 1 calc R U . . .
H31K H 0.7768 -0.2134 0.3473 0.048 Uiso 1 1 calc R U . . .

loop_
_atom_site_aniso_label
_atom_site_aniso_U_11
_atom_site_aniso_U_22
_atom_site_aniso_U_33
_atom_site_aniso_U_23
_atom_site_aniso_U_13
_atom_site_aniso_U_12
Si1 0.0134(4) 0.0116(4) 0.0165(4) -0.0053(3) 0.0007(3) 0.0006(3)
Si2 0.0140(4) 0.0115(4) 0.0168(4) -0.0028(3) 0.0007(3) -0.0006(3)
Si4 0.0181(5) 0.0125(4) 0.0177(4) -0.0057(3) 0.0033(3) -0.0026(3)
Si3 0.0126(4) 0.0109(4) 0.0173(4) -0.0042(3) -0.0011(3) -0.0007(3)
Si5 0.0145(5) 0.0120(4) 0.0184(4) -0.0060(3) 0.0017(3) -0.0020(3)
C11 0.0184(16) 0.0151(15) 0.0230(16) -0.0066(12) -0.0031(12) 0.0011(12)
Si11 0.0188(5) 0.0140(4) 0.0182(5) -0.0069(3) 0.0037(3) -0.0008(3)
C12 0.0254(19) 0.038(2) 0.0257(18) -0.0046(15) -0.0071(14) -0.0034(16)
C22 0.0258(19) 0.0301(19) 0.0324(19) -0.0098(16) 0.0058(15) -0.0121(16)
C21 0.0309(19) 0.0233(17) 0.0202(16) -0.0063(13) -0.0048(14) 0.0007(15)
Si31 0.0137(5) 0.0169(5) 0.0212(5) -0.0053(3) -0.0029(3) 0.0020(3)
C31 0.0169(16) 0.0150(15) 0.0243(16) -0.0059(12) -0.0034(12) -0.0010(12)
C41 0.026(2) 0.0248(18) 0.044(2) -0.0153(17) 0.0170(17) -0.0061(16)
C32 0.0196(17) 0.0287(18) 0.0272(17) -0.0090(14) -0.0043(13) -0.0058(14)
C42 0.046(2) 0.0263(18) 0.0198(16) -0.0027(14) -0.0040(16) -0.0108(17)
C51 0.0224(18) 0.0321(19) 0.0243(17) -0.0104(14) -0.0028(14) -0.0062(15)
C52 0.0213(17) 0.0165(15) 0.0294(18) -0.0048(13) 0.0023(13) -0.0020(13)
C111 0.034(2) 0.0181(17) 0.0315(19) -0.0099(14) 0.0003(15) -0.0015(15)
C112 0.026(2) 0.033(2) 0.038(2) -0.0170(17) 0.0107(16) -0.0054(16)
C113 0.036(2) 0.0283(19) 0.0244(18) -0.0111(15) -0.0057(15) 0.0014(16)
C311 0.031(2) 0.0186(17) 0.034(2) 0.0027(14) -0.0019(16) 0.0028(15)
C312 0.0204(18) 0.034(2) 0.0315(19) -0.0145(16) -0.0030(14) 0.0093(15)
C313 0.024(2) 0.035(2) 0.039(2) -0.0080(17) -0.0158(16) -0.0026(16)

loop_
_atom_type_symbol
_atom_type_description
_atom_type_scat_dispersion_real
_atom_type_scat_dispersion_imag
_atom_type_scat_source
C C 0.0181 0.0091 'International Tables Vol C Tables 4.2.6.8 and 6.1.1.4'
H H 0.0000 0.0000 'International Tables Vol C Tables 4.2.6.8 and 6.1.1.4'
Si Si 0.2541 0.3302 'International Tables Vol C Tables 4.2.6.8 and 6.1.1.4'
S S 0.3331 0.5567 'International Tables Vol C Tables 4.2.6.8 and 6.1.1.4'

loop_
_geom_angle_atom_site_label_1
_geom_angle_atom_site_label_2
_geom_angle_atom_site_label_3
_geom_angle
C11 Si1 Si11 108.53(11)
C11 Si1 Si2 106.05(11)
Si11 Si1 Si2 114.95(5)
C11 Si1 Si5 109.46(12)
Si11 Si1 Si5 115.53(5)
Si2 Si1 Si5 101.78(4)
C12 S1A C11 100.4(3)
C11 S1B C12 102.9(2)
C22 Si2 C21 107.77(19)
C22 Si2 Si1 112.69(14)
C21 Si2 Si1 110.16(12)
C22 Si2 Si3 112.14(14)
C21 Si2 Si3 110.19(13)
Si1 Si2 Si3 103.89(4)
C42 Si4 C41 106.0(2)
C42 Si4 Si5 108.80(14)
C41 Si4 Si5 112.47(14)
C42 Si4 Si3 110.96(14)
C41 Si4 Si3 113.31(14)
Si5 Si4 Si3 105.31(4)
C31 Si3 Si31 103.94(11)
C31 Si3 Si2 112.48(11)
Si31 Si3 Si2 110.08(4)
C31 Si3 Si4 111.36(11)
Si31 Si3 Si4 113.39(5)
Si2 Si3 Si4 105.76(4)
C32 S3A C31 100.2(2)
C31 S3B C32 100.72(19)
C52 Si5 C51 108.70(18)
C52 Si5 Si1 114.15(12)
C51 Si5 Si1 109.74(12)
C52 Si5 Si4 111.53(12)
C51 Si5 Si4 110.43(13)
Si1 Si5 Si4 102.16(4)
S1B C11 Si1 109.5(2)
S1A C11 Si1 108.64(19)
C113 Si11 C111 107.02(19)
C113 Si11 C112 110.3(2)
C111 Si11 C112 109.6(2)
C113 Si11 Si1 109.85(13)
C111 Si11 Si1 111.27(13)
C112 Si11 Si1 108.80(13)
C313 Si31 C311 109.4(2)
C313 Si31 C312 108.9(2)
C311 Si31 C312 107.4(2)
C313 Si31 Si3 110.77(14)
C311 Si31 Si3 110.86(13)
C312 Si31 Si3 109.39(13)
S3B C31 Si3 114.62(19)
S3A C31 Si3 114.92(19)

loop_
_geom_bond_atom_site_label_1
_geom_bond_atom_site_label_2
_geom_bond_distance
Si1 C11 1.913(3)
Si1 Si11 2.3437(11)
Si1 Si2 2.3495(12)
Si1 Si5 2.3515(12)
S1A C12 1.803(5)
S1A C11 1.835(5)
S1B C11 1.777(5)
S1B C12 1.796(5)
Si2 C22 1.879(4)
Si2 C21 1.890(4)
Si2 Si3 2.3672(12)
Si4 C42 1.884(4)
Si4 C41 1.886(4)
Si4 Si5 2.3544(11)
Si4 Si3 2.3681(12)
Si3 C31 1.917(3)
Si3 Si31 2.3461(11)
S3A C32 1.804(4)
S3A C31 1.813(4)
S3B C31 1.799(4)
S3B C32 1.804(4)
Si5 C52 1.893(4)
Si5 C51 1.895(4)
Si11 C113 1.874(4)
Si11 C111 1.878(4)
Si11 C112 1.882(4)
Si31 C313 1.869(4)
Si31 C311 1.881(4)
Si31 C312 1.883(4)
